data_4061510
_journal_name_full Organometallics
_journal_paper_doi 10.1021/om050251m
_journal_year 2005
_chemical_formula_moiety 'C46 H28 B F20 N2 O Pt'
_chemical_formula_sum 'C46 H28 B F20 N2 O Pt'
_chemical_formula_weight 1210.60
_space_group_IT_number 14
_symmetry_cell_setting monoclinic
_symmetry_space_group_name_Hall '-P 2yn'
_symmetry_space_group_name_H-M 'P 1 21/n 1'
_cell_angle_alpha 90.00
_cell_angle_beta 98.5320(10)
_cell_angle_gamma 90.00
_cell_formula_units_Z 4
_cell_length_a 11.8621(3)
_cell_length_b 18.2176(4)
_cell_length_c 20.7937(5)
_cell_measurement_temperature 100(2)
_cell_volume 4443.77(18)
_diffrn_ambient_temperature 100(2)
_exptl_crystal_density_diffrn 1.810
_cod_depositor_comments
;
The following automatic conversions were performed:
'_symmetry_cell_setting' value 'Monoclinic' changed to 'monoclinic'
according to '/home/saulius/struct/CIF-dictionaries/cif_core.dic'
dictionary named 'cif_core.dic' version 2.4.1 from 2010-06-29.

Automatic conversion script
Id: cif_fix_enum 1527 2010-12-29 10:47:43Z saulius 
;
_cod_original_sg_symbol_H-M 'P 21/n'
_cod_database_code 4061510

loop_
_symmetry_equiv_pos_as_xyz
'x, y, z'
'-x+1/2, y+1/2, -z+1/2'
'-x, -y, -z'
'x-1/2, -y-1/2, z-1/2'

loop_
_atom_site_label
_atom_site_type_symbol
_atom_site_fract_x
_atom_site_fract_y
_atom_site_fract_z
_atom_site_U_iso_or_equiv
_atom_site_adp_type
_atom_site_occupancy
_atom_site_symmetry_multiplicity
_atom_site_calc_flag
_atom_site_refinement_flags
_atom_site_disorder_assembly
_atom_site_disorder_group
Pt1 Pt 1.062568(5) 0.860365(3) 0.140807(3) 0.01237(1) Uani 1 1 d . . .
O1 O 0.98842(10) 0.79057(7) 0.06893(6) 0.0168(2) Uani 1 1 d . . .
N1 N 1.22210(12) 0.84119(8) 0.11719(7) 0.0141(2) Uani 1 1 d . . .
N2 N 1.15744(12) 0.92536(8) 0.20295(7) 0.0147(2) Uani 1 1 d . . .
B1 B 0.87624(16) 0.74996(11) 0.04668(10) 0.0150(3) Uani 1 1 d . . .
C1 C 1.30297(14) 0.88125(10) 0.14811(9) 0.0161(3) Uani 1 1 d . . .
C2 C 1.26502(14) 0.93142(10) 0.19674(9) 0.0168(3) Uani 1 1 d . . .
C3 C 1.42601(15) 0.87580(11) 0.14057(10) 0.0232(4) Uani 1 1 d . . .
H3A H 1.4698 0.8575 0.1811 0.035 Uiso 1 1 calc R . .
H3B H 1.4544 0.9244 0.1307 0.035 Uiso 1 1 calc R . .
H3C H 1.4346 0.8419 0.1050 0.035 Uiso 1 1 calc R . .
C4 C 1.34750(16) 0.98091(11) 0.23633(10) 0.0234(4) Uani 1 1 d . . .
H4A H 1.3080 1.0091 0.2664 0.035 Uiso 1 1 calc R . .
H4B H 1.3807 1.0147 0.2076 0.035 Uiso 1 1 calc R . .
H4C H 1.4082 0.9516 0.2612 0.035 Uiso 1 1 calc R . .
C5 C 1.24637(14) 0.78119(9) 0.07611(8) 0.0149(3) Uani 1 1 d . . .
C6 C 1.26308(15) 0.71201(10) 0.10524(9) 0.0178(3) Uani 1 1 d . . .
C7 C 1.28181(17) 0.65334(10) 0.06566(10) 0.0217(4) Uani 1 1 d . . .
H7 H 1.2938 0.6059 0.0844 0.026 Uiso 1 1 calc R . .
C8 C 1.28355(16) 0.66205(11) -0.00094(10) 0.0217(4) Uani 1 1 d . . .
C9 C 1.26553(16) 0.73178(11) -0.02779(9) 0.0209(3) Uani 1 1 d . . .
H9 H 1.2664 0.7381 -0.0731 0.025 Uiso 1 1 calc R . .
C10 C 1.24623(15) 0.79264(10) 0.00962(9) 0.0179(3) Uani 1 1 d . . .
C11 C 1.26266(18) 0.70143(11) 0.17726(9) 0.0247(4) Uani 1 1 d . . .
H11A H 1.2658 0.6489 0.1875 0.037 Uiso 1 1 calc R . .
H11B H 1.1928 0.7225 0.1894 0.037 Uiso 1 1 calc R . .
H11C H 1.3291 0.7261 0.2016 0.037 Uiso 1 1 calc R . .
C12 C 1.30627(19) 0.59732(12) -0.04223(11) 0.0294(5) Uani 1 1 d . . .
H12A H 1.2405 0.5894 -0.0760 0.044 Uiso 1 1 calc R . .
H12B H 1.3190 0.5534 -0.0149 0.044 Uiso 1 1 calc R . .
H12C H 1.3741 0.6070 -0.0627 0.044 Uiso 1 1 calc R . .
C13 C 1.22714(18) 0.86806(11) -0.02012(10) 0.0250(4) Uani 1 1 d . . .
H13A H 1.2192 0.8642 -0.0676 0.037 Uiso 1 1 calc R . .
H13B H 1.2923 0.8996 -0.0043 0.037 Uiso 1 1 calc R . .
H13C H 1.1576 0.8893 -0.0078 0.037 Uiso 1 1 calc R . .
C14 C 1.11232(14) 0.96445(10) 0.25444(8) 0.0156(3) Uani 1 1 d . . .
C15 C 1.12250(15) 0.93096(10) 0.31574(9) 0.0190(3) Uani 1 1 d . . .
C16 C 1.06895(16) 0.96501(11) 0.36294(9) 0.0212(4) Uani 1 1 d . . .
H16 H 1.0744 0.9434 0.4049 0.025 Uiso 1 1 calc R . .
C17 C 1.00760(16) 1.02988(11) 0.35044(10) 0.0218(4) Uani 1 1 d . . .
C18 C 1.00368(15) 1.06216(10) 0.28944(10) 0.0209(3) Uani 1 1 d . . .
H18 H 0.9643 1.1074 0.2811 0.025 Uiso 1 1 calc R . .
C19 C 1.05520(15) 1.03066(10) 0.24028(9) 0.0177(3) Uani 1 1 d . . .
C20 C 1.18757(16) 0.86021(11) 0.33019(9) 0.0230(3) Uani 1 1 d . . .
H20A H 1.1696 0.8393 0.3709 0.035 Uiso 1 1 calc R . .
H20B H 1.2696 0.8700 0.3345 0.035 Uiso 1 1 calc R . .
H20C H 1.1658 0.8254 0.2946 0.035 Uiso 1 1 calc R . .
C21 C 0.94695(18) 1.06549(13) 0.40158(11) 0.0297(5) Uani 1 1 d . . .
H21A H 0.9739 1.0435 0.4441 0.045 Uiso 1 1 calc R . .
H21B H 0.8646 1.0577 0.3905 0.045 Uiso 1 1 calc R . .
H21C H 0.9631 1.1183 0.4032 0.045 Uiso 1 1 calc R . .
C22 C 1.05218(18) 1.06803(11) 0.17559(10) 0.0244(4) Uani 1 1 d . . .
H22A H 1.1253 1.0925 0.1740 0.037 Uiso 1 1 calc R . .
H22B H 0.9908 1.1045 0.1699 0.037 Uiso 1 1 calc R . .
H22C H 1.0385 1.0315 0.1407 0.037 Uiso 1 1 calc R . .
C23 C 0.90726(14) 0.68303(10) -0.00176(8) 0.0165(3) Uani 1 1 d . . .
C24 C 0.96722(15) 0.69934(11) -0.05209(9) 0.0187(3) Uani 1 1 d . . .
C25 C 0.99950(16) 0.64877(11) -0.09545(9) 0.0224(4) Uani 1 1 d . . .
C26 C 0.97102(17) 0.57635(12) -0.08888(9) 0.0247(4) Uani 1 1 d . . .
C27 C 0.90494(17) 0.55693(11) -0.04244(10) 0.0221(4) Uani 1 1 d . . .
C28 C 0.87503(15) 0.60943(11) 0.00008(9) 0.0193(3) Uani 1 1 d . . .
C29 C 0.83369(14) 0.72089(9) 0.11359(8) 0.0156(3) Uani 1 1 d . . .
C30 C 0.90313(15) 0.67193(11) 0.15344(9) 0.0205(3) Uani 1 1 d . . .
C31 C 0.87853(18) 0.64492(12) 0.21230(10) 0.0257(4) Uani 1 1 d . . .
C32 C 0.78034(18) 0.66764(12) 0.23440(10) 0.0249(4) Uani 1 1 d . . .
C33 C 0.70921(16) 0.71604(11) 0.19760(9) 0.0208(3) Uani 1 1 d . . .
C34 C 0.73678(15) 0.74178(10) 0.13916(9) 0.0168(3) Uani 1 1 d . . .
C35 C 0.78393(14) 0.80161(10) 0.00091(8) 0.0158(3) Uani 1 1 d . . .
C36 C 0.67565(15) 0.77490(11) -0.02139(9) 0.0187(3) Uani 1 1 d . . .
C37 C 0.59138(16) 0.81352(13) -0.06009(10) 0.0264(4) Uani 1 1 d . . .
C38 C 0.61541(18) 0.88403(13) -0.07868(10) 0.0271(4) Uani 1 1 d . . .
C39 C 0.72229(17) 0.91210(11) -0.06086(9) 0.0230(4) Uani 1 1 d . . .
C40 C 0.80515(15) 0.87105(10) -0.02300(9) 0.0188(3) Uani 1 1 d . . .
C41 C 0.91549(14) 0.88486(10) 0.17397(8) 0.0157(3) Uani 1 1 d . . .
C42 C 0.89112(14) 0.85335(11) 0.23156(9) 0.0188(3) Uani 1 1 d . . .
C43 C 0.79740(16) 0.87080(12) 0.26028(9) 0.0248(4) Uani 1 1 d . . .
C44 C 0.72123(15) 0.92232(13) 0.23130(10) 0.0264(4) Uani 1 1 d . . .
C45 C 0.73976(16) 0.95457(11) 0.17425(10) 0.0239(4) Uani 1 1 d . . .
C46 C 0.83573(15) 0.93569(10) 0.14698(9) 0.0187(3) Uani 1 1 d . . .
F24 F 0.99653(10) 0.77029(6) -0.06182(5) 0.0230(2) Uani 1 1 d . . .
F25 F 1.05780(11) 0.66950(8) -0.14321(6) 0.0328(3) Uani 1 1 d . . .
F26 F 1.00405(11) 0.52474(7) -0.12858(6) 0.0335(3) Uani 1 1 d . . .
F27 F 0.87319(11) 0.48672(7) -0.03758(6) 0.0321(3) Uani 1 1 d . . .
F28 F 0.81183(10) 0.58525(6) 0.04435(6) 0.0259(2) Uani 1 1 d . . .
F30 F 1.00059(10) 0.64765(7) 0.13466(6) 0.0259(3) Uani 1 1 d . . .
F31 F 0.95083(12) 0.59882(8) 0.24747(6) 0.0386(3) Uani 1 1 d . . .
F32 F 0.75537(12) 0.64371(8) 0.29172(6) 0.0384(3) Uani 1 1 d . . .
F33 F 0.61400(10) 0.73988(7) 0.21936(6) 0.0271(3) Uani 1 1 d . . .
F34 F 0.66301(9) 0.79154(6) 0.10849(5) 0.0205(2) Uani 1 1 d . . .
F36 F 0.64771(9) 0.70631(6) -0.00369(6) 0.0244(2) Uani 1 1 d . . .
F37 F 0.48814(10) 0.78425(9) -0.07889(7) 0.0414(4) Uani 1 1 d . . .
F38 F 0.53494(11) 0.92429(9) -0.11522(7) 0.0423(4) Uani 1 1 d . . .
F39 F 0.74675(11) 0.98063(7) -0.08013(6) 0.0324(3) Uani 1 1 d . . .
F40 F 0.90981(9) 0.90183(6) -0.01094(6) 0.0231(2) Uani 1 1 d . . .
F42 F 0.96164(10) 0.80144(7) 0.26200(6) 0.0246(2) Uani 1 1 d . . .
F43 F 0.77855(11) 0.83685(8) 0.31527(6) 0.0374(3) Uani 1 1 d . . .
F44 F 0.62850(10) 0.94001(8) 0.25851(7) 0.0404(4) Uani 1 1 d . . .
F45 F 0.66429(10) 1.00346(7) 0.14449(7) 0.0349(3) Uani 1 1 d . . .
F46 F 0.84942(10) 0.97122(7) 0.09138(6) 0.0257(2) Uani 1 1 d . . .

loop_
_atom_site_aniso_label
_atom_site_aniso_U_11
_atom_site_aniso_U_22
_atom_site_aniso_U_33
_atom_site_aniso_U_23
_atom_site_aniso_U_13
_atom_site_aniso_U_12
Pt1 0.00961(2) 0.01317(2) 0.01443(2) 0.00003(2) 0.00215(2) 0.00074(2)
O1 0.0127(5) 0.0201(6) 0.0177(6) -0.0055(5) 0.0029(4) -0.0030(4)
N1 0.0130(6) 0.0137(6) 0.0157(6) 0.0009(5) 0.0022(5) 0.0012(5)
N2 0.0138(6) 0.0142(6) 0.0162(6) -0.0013(5) 0.0026(5) 0.0001(5)
B1 0.0123(7) 0.0165(9) 0.0163(8) -0.0009(6) 0.0027(6) -0.0002(6)
C1 0.0135(7) 0.0163(7) 0.0185(8) 0.0003(6) 0.0018(6) 0.0015(6)
C2 0.0138(7) 0.0173(8) 0.0186(8) -0.0003(6) 0.0000(6) 0.0020(6)
C3 0.0119(7) 0.0285(10) 0.0297(10) -0.0042(7) 0.0042(7) -0.0003(7)
C4 0.0171(8) 0.0272(10) 0.0252(10) -0.0063(7) 0.0010(7) -0.0060(7)
C5 0.0120(6) 0.0156(7) 0.0176(7) -0.0006(6) 0.0040(5) 0.0004(5)
C6 0.0161(7) 0.0179(8) 0.0199(8) 0.0015(6) 0.0044(6) 0.0019(6)
C7 0.0229(9) 0.0192(9) 0.0234(9) -0.0007(6) 0.0049(7) 0.0036(7)
C8 0.0201(8) 0.0215(9) 0.0243(9) -0.0038(7) 0.0061(7) 0.0031(7)
C9 0.0210(8) 0.0230(9) 0.0198(8) -0.0012(7) 0.0068(7) -0.0001(7)
C10 0.0155(7) 0.0201(8) 0.0192(8) 0.0009(6) 0.0060(6) 0.0000(6)
C11 0.0315(10) 0.0215(9) 0.0211(9) 0.0029(7) 0.0041(8) 0.0062(8)
C12 0.0348(11) 0.0254(11) 0.0296(11) -0.0060(8) 0.0099(9) 0.0071(9)
C13 0.0311(10) 0.0225(10) 0.0224(9) 0.0044(7) 0.0073(7) -0.0001(8)
C14 0.0138(7) 0.0160(8) 0.0170(7) -0.0038(6) 0.0024(6) -0.0007(6)
C15 0.0161(7) 0.0191(8) 0.0213(8) -0.0007(6) 0.0008(6) -0.0032(6)
C16 0.0218(8) 0.0237(9) 0.0190(8) -0.0025(7) 0.0058(7) -0.0049(7)
C17 0.0191(8) 0.0228(9) 0.0245(9) -0.0069(7) 0.0071(7) -0.0046(7)
C18 0.0175(8) 0.0173(8) 0.0287(10) -0.0040(7) 0.0058(7) 0.0011(6)
C19 0.0161(7) 0.0171(8) 0.0202(8) -0.0019(6) 0.0040(6) -0.0012(6)
C20 0.0240(8) 0.0233(9) 0.0208(8) 0.0020(8) 0.0008(6) 0.0010(8)
C21 0.0283(10) 0.0339(12) 0.0301(11) -0.0079(9) 0.0151(9) -0.0012(9)
C22 0.0277(10) 0.0216(9) 0.0246(10) 0.0030(7) 0.0064(8) 0.0052(8)
C23 0.0135(7) 0.0188(8) 0.0168(8) -0.0019(6) 0.0009(6) 0.0008(6)
C24 0.0154(7) 0.0213(9) 0.0190(8) -0.0011(6) 0.0018(6) 0.0003(6)
C25 0.0196(8) 0.0299(11) 0.0184(8) -0.0058(7) 0.0048(6) 0.0023(7)
C26 0.0250(9) 0.0288(10) 0.0187(9) -0.0074(7) -0.0020(7) 0.0085(8)
C27 0.0226(9) 0.0189(9) 0.0234(9) -0.0044(7) -0.0013(7) 0.0032(7)
C28 0.0174(8) 0.0201(8) 0.0204(8) -0.0014(6) 0.0030(6) 0.0006(6)
C29 0.0145(7) 0.0139(7) 0.0183(8) -0.0003(6) 0.0024(6) 0.0003(6)
C30 0.0166(7) 0.0224(9) 0.0224(9) 0.0014(7) 0.0034(7) 0.0010(7)
C31 0.0285(9) 0.0255(10) 0.0215(9) 0.0080(8) -0.0010(7) 0.0026(8)
C32 0.0303(10) 0.0259(10) 0.0195(9) 0.0064(7) 0.0068(8) -0.0018(8)
C33 0.0209(8) 0.0214(9) 0.0213(9) 0.0003(7) 0.0078(7) -0.0027(7)
C34 0.0180(7) 0.0150(8) 0.0175(8) 0.0017(6) 0.0029(6) 0.0007(6)
C35 0.0151(7) 0.0183(8) 0.0145(7) -0.0006(6) 0.0041(6) 0.0008(6)
C36 0.0152(7) 0.0218(9) 0.0191(8) 0.0009(6) 0.0024(6) -0.0004(6)
C37 0.0142(8) 0.0375(12) 0.0268(10) 0.0041(9) 0.0004(7) 0.0003(8)
C38 0.0233(9) 0.0347(11) 0.0228(10) 0.0088(8) 0.0021(7) 0.0107(8)
C39 0.0275(9) 0.0201(9) 0.0227(9) 0.0056(7) 0.0075(7) 0.0060(7)
C40 0.0187(7) 0.0202(9) 0.0181(8) -0.0001(6) 0.0049(6) 0.0009(6)
C41 0.0116(6) 0.0189(8) 0.0168(7) -0.0022(6) 0.0029(5) -0.0007(6)
C42 0.0141(7) 0.0232(9) 0.0194(8) -0.0036(7) 0.0038(6) -0.0020(6)
C43 0.0182(8) 0.0377(12) 0.0198(8) -0.0087(8) 0.0071(6) -0.0067(8)
C44 0.0130(7) 0.0384(12) 0.0293(10) -0.0150(9) 0.0084(7) -0.0022(8)
C45 0.0140(7) 0.0254(10) 0.0313(10) -0.0096(8) 0.0004(7) 0.0027(7)
C46 0.0146(7) 0.0206(9) 0.0206(8) -0.0044(6) 0.0018(6) 0.0016(6)
F24 0.0234(6) 0.0237(6) 0.0234(6) -0.0017(4) 0.0089(4) -0.0031(5)
F25 0.0315(7) 0.0450(8) 0.0250(6) -0.0082(6) 0.0142(5) 0.0011(6)
F26 0.0385(7) 0.0329(7) 0.0290(7) -0.0140(5) 0.0044(6) 0.0115(6)
F27 0.0416(8) 0.0180(6) 0.0352(7) -0.0058(5) 0.0012(6) 0.0012(5)
F28 0.0297(6) 0.0207(6) 0.0289(6) -0.0001(5) 0.0097(5) -0.0034(5)
F30 0.0192(5) 0.0292(7) 0.0292(6) 0.0025(5) 0.0031(4) 0.0095(5)
F31 0.0408(8) 0.0412(8) 0.0324(7) 0.0187(6) 0.0002(6) 0.0149(7)
F32 0.0449(8) 0.0463(9) 0.0264(7) 0.0170(6) 0.0133(6) 0.0035(7)
F33 0.0251(6) 0.0314(7) 0.0281(6) 0.0027(5) 0.0152(5) 0.0003(5)
F34 0.0176(5) 0.0208(5) 0.0242(6) 0.0033(4) 0.0071(4) 0.0049(4)
F36 0.0188(5) 0.0245(6) 0.0290(6) 0.0016(5) 0.0005(4) -0.0060(5)
F37 0.0153(5) 0.0614(10) 0.0442(9) 0.0119(7) -0.0062(5) -0.0041(6)
F38 0.0291(7) 0.0533(9) 0.0424(8) 0.0207(7) -0.0011(6) 0.0179(7)
F39 0.0414(8) 0.0212(6) 0.0362(7) 0.0110(5) 0.0107(6) 0.0063(5)
F40 0.0221(5) 0.0208(6) 0.0269(6) 0.0015(4) 0.0051(5) -0.0054(4)
F42 0.0231(6) 0.0280(6) 0.0231(6) 0.0052(5) 0.0052(4) 0.0010(5)
F43 0.0320(7) 0.0583(9) 0.0253(7) 0.0002(6) 0.0153(6) -0.0087(7)
F44 0.0181(6) 0.0609(10) 0.0460(8) -0.0186(7) 0.0167(6) 0.0022(6)
F45 0.0188(6) 0.0367(8) 0.0473(8) -0.0080(6) -0.0014(5) 0.0145(5)
F46 0.0243(6) 0.0257(6) 0.0265(6) 0.0033(5) 0.0020(5) 0.0070(5)

loop_
_geom_bond_atom_site_label_1
_geom_bond_atom_site_label_2
_geom_bond_distance
_geom_bond_site_symmetry_2
_geom_bond_publ_flag
Pt1 N2 1.9766(14) . yes
Pt1 C41 2.0187(17) . yes
Pt1 N1 2.0542(14) . yes
Pt1 O1 2.0577(12) . yes
O1 B1 1.533(2) . ?
N1 C1 1.297(2) . ?
N1 C5 1.442(2) . ?
N2 C2 1.306(2) . ?
N2 C14 1.453(2) . ?
B1 C29 1.637(3) . ?
B1 C35 1.637(3) . ?
B1 C23 1.657(3) . ?
C1 C2 1.482(2) . ?
C1 C3 1.494(2) . ?
C2 C4 1.486(2) . ?
C5 C10 1.398(2) . ?
C5 C6 1.400(2) . ?
C6 C7 1.387(3) . ?
C6 C11 1.511(3) . ?
C7 C8 1.397(3) . ?
C8 C9 1.391(3) . ?
C8 C12 1.506(3) . ?
C9 C10 1.393(3) . ?
C10 C13 1.510(3) . ?
C14 C19 1.393(2) . ?
C14 C15 1.402(2) . ?
C15 C16 1.392(3) . ?
C15 C20 1.509(3) . ?
C16 C17 1.392(3) . ?
C17 C18 1.393(3) . ?
C17 C21 1.515(3) . ?
C18 C19 1.390(2) . ?
C19 C22 1.503(3) . ?
C23 C24 1.382(2) . ?
C23 C28 1.396(3) . ?
C24 F24 1.361(2) . ?
C24 C25 1.382(3) . ?
C25 F25 1.346(2) . ?
C25 C26 1.374(3) . ?
C26 F26 1.347(2) . ?
C26 C27 1.377(3) . ?
C27 F27 1.341(2) . ?
C27 C28 1.384(3) . ?
C28 F28 1.345(2) . ?
C29 C34 1.389(2) . ?
C29 C30 1.399(2) . ?
C30 F30 1.349(2) . ?
C30 C31 1.390(3) . ?
C31 F31 1.338(2) . ?
C31 C32 1.378(3) . ?
C32 F32 1.343(2) . ?
C32 C33 1.372(3) . ?
C33 F33 1.349(2) . ?
C33 C34 1.386(2) . ?
C34 F34 1.352(2) . ?
C35 C36 1.387(2) . ?
C35 C40 1.396(2) . ?
C36 F36 1.357(2) . ?
C36 C37 1.380(3) . ?
C37 F37 1.340(2) . ?
C37 C38 1.383(3) . ?
C38 F38 1.346(2) . ?
C38 C39 1.366(3) . ?
C39 F39 1.356(2) . ?
C39 C40 1.384(3) . ?
C40 F40 1.351(2) . ?
C41 C46 1.382(2) . ?
C41 C42 1.396(2) . ?
C42 F42 1.356(2) . ?
C42 C43 1.375(3) . ?
C43 F43 1.348(2) . ?
C43 C44 1.378(3) . ?
C44 F44 1.349(2) . ?
C44 C45 1.370(3) . ?
C45 F45 1.347(2) . ?
C45 C46 1.388(3) . ?
C46 F46 1.356(2) . ?
